data_4070374
loop_
_publ_author_name
'Ylijoki, Kai E. O.'
'Witherell, Ross D.'
'Kirk, Andrew D.'
'B\"ocklein, Sebastian'
'Lofstrand, Verner A.'
'McDonald, Robert'
'Ferguson, Michael J.'
'Stryker, Jeffrey M.'

_publ_section_title
;
 Synthesis, Structure, and Reactivity of Alkyl-Substituted Half-Sandwich
 \h5-Pentadienyl Complexes of Cobalt
;
_journal_issue 23
_journal_name_full Organometallics
_journal_page_first 6807
_journal_paper_doi 10.1021/om900754h
_journal_volume 28
_journal_year 2009
_chemical_formula_moiety 'C13 H20 Co Si, B F4'
_chemical_formula_sum 'C13 H20 B Co F4 Si'
_chemical_formula_weight 350.12
_chemical_name_systematic
;

 ?

;
_space_group_IT_number 14
_symmetry_cell_setting monoclinic
_symmetry_space_group_name_Hall '-P 2yn'
_symmetry_space_group_name_H-M 'P 1 21/n 1'
_atom_sites_solution_hydrogens geom
_atom_sites_solution_primary direct
_atom_sites_solution_secondary difmap
_audit_creation_method SHELXL-97
_cell_angle_alpha 90.00
_cell_angle_beta 104.2863(6)
_cell_angle_gamma 90.00
_cell_formula_units_Z 4
_cell_length_a 9.2881(4)
_cell_length_b 12.5483(5)
_cell_length_c 14.0740(6)
_cell_measurement_reflns_used 8045
_cell_measurement_temperature 193(2)
_cell_measurement_theta_max 27.44
_cell_measurement_theta_min 2.38
_cell_volume 1589.60(12)
_computing_cell_refinement 'Bruker SAINT (Bruker, 1997)'
_computing_data_collection 'Bruker SMART (Bruker, 1997)'
_computing_data_reduction 'Bruker SAINT (Bruker, 1997)'
_computing_molecular_graphics 'Bruker SHELXTL (Bruker, 1997)'
_computing_publication_material 'Bruker SHELXTL (Bruker, 1997)'
_computing_structure_refinement 'SHELXL-97 (Sheldrick, 1997)'
_computing_structure_solution 'DIRDIF-96 (Beurskens et al., 1996)'
_diffrn_ambient_temperature 193(2)
_diffrn_detector_area_resol_mean 8.192
_diffrn_measured_fraction_theta_full 0.996
_diffrn_measured_fraction_theta_max 0.996
_diffrn_measurement_device_type 'Bruker PLATFORM diffractometer/SMART 1000 CCD area detector'
_diffrn_measurement_method '\w scans'
_diffrn_radiation_monochromator graphite
_diffrn_radiation_source 'fine-focus sealed tube'
_diffrn_radiation_type MoK\a
_diffrn_radiation_wavelength 0.71073
_diffrn_reflns_av_R_equivalents 0.0169
_diffrn_reflns_av_sigmaI/netI 0.0144
_diffrn_reflns_limit_h_max 12
_diffrn_reflns_limit_h_min -12
_diffrn_reflns_limit_k_max 16
_diffrn_reflns_limit_k_min -15
_diffrn_reflns_limit_l_max 18
_diffrn_reflns_limit_l_min -18
_diffrn_reflns_number 13301
_diffrn_reflns_theta_full 27.51
_diffrn_reflns_theta_max 27.51
_diffrn_reflns_theta_min 2.21
_diffrn_standards_decay_% 0
_diffrn_standards_interval_time 0
_diffrn_standards_number 0
_exptl_absorpt_coefficient_mu 1.181
_exptl_absorpt_correction_T_max 0.8712
_exptl_absorpt_correction_T_min 0.6125
_exptl_absorpt_correction_type multi-scan
_exptl_absorpt_process_details 'SADABS (Sheldrick, 1996)'
_exptl_crystal_colour orange
_exptl_crystal_density_diffrn 1.463
_exptl_crystal_density_method 'not measured'
_exptl_crystal_description plate
_exptl_crystal_F_000 720
_exptl_crystal_size_max 0.46
_exptl_crystal_size_mid 0.44
_exptl_crystal_size_min 0.12
_refine_diff_density_max 0.776
_refine_diff_density_min -0.400
_refine_diff_density_rms 0.078
_refine_ls_extinction_method none
_refine_ls_goodness_of_fit_ref 1.048
_refine_ls_hydrogen_treatment constr
_refine_ls_matrix_type full
_refine_ls_number_parameters 219
_refine_ls_number_reflns 3646
_refine_ls_number_restraints 0
_refine_ls_restrained_S_all 1.048
_refine_ls_R_factor_all 0.0533
_refine_ls_R_factor_gt 0.0464
_refine_ls_shift/su_max 0.000
_refine_ls_shift/su_mean 0.000
_refine_ls_structure_factor_coef Fsqd
_refine_ls_weighting_details 'calc w=1/[\s^2^(Fo^2^)+(0.0845P)^2^+1.1246P] where P=(Fo^2^+2Fc^2^)/3'
_refine_ls_weighting_scheme calc
_refine_ls_wR_factor_gt 0.1327
_refine_ls_wR_factor_ref 0.1400
_reflns_number_gt 3111
_reflns_number_total 3646
_reflns_threshold_expression I>2\s(I)
_cod_data_source_file om900754h_si_002.cif
_cod_data_source_block 15j
_cod_depositor_comments
;
The following automatic conversions were performed:

'_symmetry_cell_setting' value 'Monoclinic' changed to 'monoclinic'
according to /home/saulius/struct/CIF-dictionaries/cif_core.dic
dictionary named 'cif_core.dic' version 2.4.2 from 2011-04-26.

Automatic conversion script
Id: cif_fix_values 1715 2011-07-08 13:25:40Z adriana 
;
_cod_original_sg_symbol_H-M 'P 21/n'
_cod_database_code 4070374

loop_
_symmetry_equiv_pos_as_xyz
'x, y, z'
'-x+1/2, y+1/2, -z+1/2'
'-x, -y, -z'
'x-1/2, -y-1/2, z-1/2'

loop_
_atom_site_label
_atom_site_type_symbol
_atom_site_fract_x
_atom_site_fract_y
_atom_site_fract_z
_atom_site_U_iso_or_equiv
_atom_site_adp_type
_atom_site_occupancy
_atom_site_symmetry_multiplicity
_atom_site_calc_flag
_atom_site_refinement_flags
_atom_site_disorder_assembly
_atom_site_disorder_group
Co Co 0.11125(4) 0.08426(2) 0.30148(3) 0.03830(15) Uani 1 1 d . . .
Si Si -0.27291(9) 0.09316(6) 0.16366(6) 0.0480(2) Uani 1 1 d . . .
C1 C -0.1131(3) 0.1428(2) 0.2640(2) 0.0466(6) Uani 1 1 d . . .
H1 H -0.1470 0.1588 0.3246 0.056 Uiso 1 1 calc R . .
C2 C -0.0064(4) 0.2179(2) 0.2517(3) 0.0573(7) Uani 1 1 d . . .
H2 H -0.0094 0.2416 0.1834 0.069 Uiso 1 1 calc R . .
C3 C 0.1254(4) 0.2436(3) 0.3280(3) 0.0667(9) Uani 1 1 d . . .
H3 H 0.2055 0.2810 0.3048 0.080 Uiso 1 1 calc R . .
C4 C 0.1739(4) 0.1875(3) 0.4150(3) 0.0665(9) Uani 1 1 d . . .
H4 H 0.2829 0.1911 0.4459 0.080 Uiso 1 1 calc R . .
C5 C 0.0961(4) 0.1019(3) 0.4468(2) 0.0666(9) Uani 1 1 d . . .
H5A H -0.0033 0.1181 0.4571 0.080 Uiso 1 1 calc R . .
H5B H 0.1556 0.0523 0.4958 0.080 Uiso 1 1 calc R . .
C6 C -0.4115(4) 0.2058(3) 0.1479(3) 0.0649(8) Uani 1 1 d . . .
H6A H -0.5012 0.1865 0.0978 0.078 Uiso 1 1 calc R . .
H6B H -0.3678 0.2703 0.1275 0.078 Uiso 1 1 calc R . .
H6C H -0.4375 0.2191 0.2103 0.078 Uiso 1 1 calc R . .
C7 C -0.2227(5) 0.0693(3) 0.0464(3) 0.0705(10) Uani 1 1 d . . .
H7A H -0.3085 0.0400 -0.0015 0.085 Uiso 1 1 calc R . .
H7B H -0.1400 0.0186 0.0568 0.085 Uiso 1 1 calc R . .
H7C H -0.1928 0.1367 0.0217 0.085 Uiso 1 1 calc R . .
C8 C -0.3473(4) -0.0280(3) 0.2108(3) 0.0665(9) Uani 1 1 d . . .
H8A H -0.4295 -0.0570 0.1598 0.080 Uiso 1 1 calc R . .
H8B H -0.3831 -0.0094 0.2686 0.080 Uiso 1 1 calc R . .
H8C H -0.2684 -0.0815 0.2289 0.080 Uiso 1 1 calc R . .
C10 C 0.0784(4) -0.0532(3) 0.2220(3) 0.0627(8) Uani 1 1 d . . .
H10 H -0.0193 -0.0882 0.1932 0.075 Uiso 1 1 calc R . .
C11 C 0.1501(5) 0.0247(3) 0.1752(3) 0.0738(10) Uani 1 1 d . . .
H11 H 0.1116 0.0542 0.1077 0.089 Uiso 1 1 calc R . .
C12 C 0.2834(4) 0.0487(3) 0.2388(3) 0.0707(10) Uani 1 1 d . . .
H12 H 0.3568 0.1016 0.2258 0.085 Uiso 1 1 calc R . .
C13 C 0.2985(4) -0.0077(3) 0.3268(3) 0.0696(9) Uani 1 1 d . . .
H13 H 0.3847 -0.0048 0.3856 0.084 Uiso 1 1 calc R . .
C14 C 0.1715(4) -0.0725(2) 0.3145(3) 0.0615(8) Uani 1 1 d . . .
H14 H 0.1509 -0.1234 0.3642 0.074 Uiso 1 1 calc R . .
F1A F 0.5091(10) 0.2248(10) 0.3731(6) 0.086(2) Uani 0.50 1 d P A 1
F2A F 0.7098(14) 0.1315(10) 0.4554(7) 0.122(6) Uani 0.50 1 d P A 1
F3A F 0.5344(9) 0.1722(8) 0.5276(7) 0.100(3) Uani 0.50 1 d P A 1
F4A F 0.6927(14) 0.2918(9) 0.5070(13) 0.197(6) Uani 0.50 1 d P A 1
F1B F 0.5339(17) 0.2558(12) 0.3913(10) 0.164(6) Uani 0.50 1 d P A 2
F2B F 0.654(2) 0.1137(11) 0.4422(11) 0.158(7) Uani 0.50 1 d P A 2
F3B F 0.5799(17) 0.2268(11) 0.5382(8) 0.162(7) Uani 0.50 1 d P A 2
F4B F 0.7388(12) 0.2641(13) 0.4557(12) 0.204(7) Uani 0.50 1 d P A 2
B B 0.6184(5) 0.2108(3) 0.4609(3) 0.0622(9) Uani 1 1 d . . .

loop_
_atom_site_aniso_label
_atom_site_aniso_U_11
_atom_site_aniso_U_22
_atom_site_aniso_U_33
_atom_site_aniso_U_23
_atom_site_aniso_U_13
_atom_site_aniso_U_12
Co 0.0369(2) 0.0335(2) 0.0473(2) -0.00416(12) 0.01567(15) -0.00051(12)
Si 0.0435(4) 0.0538(5) 0.0455(4) 0.0075(3) 0.0087(3) 0.0036(3)
C1 0.0474(14) 0.0441(14) 0.0526(15) -0.0004(11) 0.0206(12) 0.0067(11)
C2 0.0642(19) 0.0368(13) 0.076(2) 0.0028(13) 0.0277(16) 0.0058(12)
C3 0.069(2) 0.0394(15) 0.099(3) -0.0188(16) 0.0339(19) -0.0133(14)
C4 0.0625(19) 0.0619(19) 0.071(2) -0.0276(17) 0.0089(16) -0.0030(15)
C5 0.0613(19) 0.094(3) 0.0439(16) -0.0077(16) 0.0129(14) -0.0019(18)
C6 0.0615(19) 0.066(2) 0.067(2) 0.0116(16) 0.0154(16) 0.0155(16)
C7 0.084(3) 0.078(2) 0.0479(17) 0.0021(15) 0.0124(17) 0.0182(19)
C8 0.0519(17) 0.0551(18) 0.092(3) 0.0072(17) 0.0167(17) -0.0050(14)
C10 0.0644(19) 0.0477(16) 0.074(2) -0.0172(15) 0.0136(16) 0.0120(14)
C11 0.087(3) 0.082(2) 0.0623(19) -0.0031(18) 0.0368(19) 0.032(2)
C12 0.058(2) 0.071(2) 0.098(3) 0.001(2) 0.049(2) 0.0117(17)
C13 0.0522(17) 0.0615(19) 0.095(3) -0.0046(18) 0.0172(17) 0.0145(15)
C14 0.0598(19) 0.0391(15) 0.079(2) 0.0000(14) 0.0056(16) 0.0086(13)
F1A 0.064(3) 0.136(7) 0.052(3) 0.011(3) 0.002(2) -0.007(3)
F2A 0.148(7) 0.166(12) 0.074(4) 0.055(6) 0.071(5) 0.114(8)
F3A 0.070(3) 0.152(8) 0.081(4) 0.052(5) 0.022(3) 0.019(4)
F4A 0.157(10) 0.125(7) 0.310(19) -0.115(10) 0.059(10) -0.071(7)
F1B 0.174(11) 0.144(10) 0.145(10) 0.082(9) -0.016(7) 0.038(8)
F2B 0.251(18) 0.079(5) 0.147(9) -0.004(5) 0.054(10) 0.035(8)
F3B 0.238(15) 0.189(12) 0.087(5) 0.032(7) 0.094(8) 0.141(11)
F4B 0.117(7) 0.236(15) 0.283(15) -0.146(11) 0.096(8) -0.095(8)
B 0.058(2) 0.065(2) 0.058(2) 0.0054(17) 0.0040(16) 0.0055(17)

loop_
_atom_type_symbol
_atom_type_description
_atom_type_scat_dispersion_real
_atom_type_scat_dispersion_imag
_atom_type_scat_source
C C 0.0033 0.0016 'International Tables Vol C Tables 4.2.6.8 and 6.1.1.4'
H H 0.0000 0.0000 'International Tables Vol C Tables 4.2.6.8 and 6.1.1.4'
B B 0.0013 0.0007 'International Tables Vol C Tables 4.2.6.8 and 6.1.1.4'
F F 0.0171 0.0103 'International Tables Vol C Tables 4.2.6.8 and 6.1.1.4'
Si Si 0.0817 0.0704 'International Tables Vol C Tables 4.2.6.8 and 6.1.1.4'
Co Co 0.3494 0.9721 'International Tables Vol C Tables 4.2.6.8 and 6.1.1.4'

loop_
_geom_angle_atom_site_label_1
_geom_angle_atom_site_label_2
_geom_angle_atom_site_label_3
_geom_angle
C4 Co C2 76.67(15)
C4 Co C3 39.96(17)
C2 Co C3 41.90(15)
C4 Co C10 161.55(16)
C2 Co C10 120.99(15)
C3 Co C10 158.12(17)
C4 Co C11 147.40(18)
C2 Co C11 101.42(15)
C3 Co C11 120.22(17)
C10 Co C11 41.08(16)
C4 Co C14 121.75(16)
C2 Co C14 159.99(15)
C3 Co C14 158.09(17)
C10 Co C14 40.00(15)
C11 Co C14 67.75(16)
C4 Co C13 99.03(16)
C2 Co C13 152.76(15)
C3 Co C13 120.63(15)
C10 Co C13 67.89(15)
C11 Co C13 67.61(16)
C14 Co C13 40.33(15)
C4 Co C12 111.97(17)
C2 Co C12 116.13(15)
C3 Co C12 105.67(15)
C10 Co C12 66.92(16)
C11 Co C12 39.09(17)
C14 Co C12 66.71(16)
C13 Co C12 40.01(16)
C4 Co C5 40.44(15)
C2 Co C5 95.15(15)
C3 Co C5 74.55(17)
C10 Co C5 126.03(16)
C11 Co C5 163.19(16)
C14 Co C5 95.57(16)
C13 Co C5 98.54(16)
C12 Co C5 133.44(17)
C4 Co C1 92.73(13)
C2 Co C1 39.28(12)
C3 Co C1 73.98(13)
C10 Co C1 98.60(13)
C11 Co C1 106.29(14)
C14 Co C1 125.39(13)
C13 Co C1 165.39(13)
C12 Co C1 141.10(14)
C5 Co C1 84.80(13)
C7 Si C8 112.63(19)
C7 Si C1 113.38(17)
C8 Si C1 107.23(15)
C7 Si C6 109.37(17)
C8 Si C6 110.59(17)
C1 Si C6 103.23(15)
C2 C1 Si 125.3(2)
C2 C1 Co 65.77(16)
Si C1 Co 127.46(14)
C1 C2 C3 123.3(3)
C1 C2 Co 74.95(17)
C3 C2 Co 69.18(19)
C4 C3 C2 124.8(3)
C4 C3 Co 69.83(19)
C2 C3 Co 68.92(16)
C3 C4 C5 125.4(3)
C3 C4 Co 70.22(19)
C5 C4 Co 72.35(19)
C4 C5 Co 67.21(19)
C14 C10 C11 107.3(3)
C14 C10 Co 70.16(19)
C11 C10 Co 69.6(2)
C12 C11 C10 107.3(3)
C12 C11 Co 71.1(2)
C10 C11 Co 69.33(18)
C11 C12 C13 110.0(3)
C11 C12 Co 69.83(19)
C13 C12 Co 69.49(19)
C12 C13 C14 106.6(4)
C12 C13 Co 70.50(19)
C14 C13 Co 69.76(18)
C10 C14 C13 108.7(3)
C10 C14 Co 69.84(18)
C13 C14 Co 69.91(18)
F1B B F3B 111.0(10)
F1B B F2B 114.3(11)
F3B B F2B 118.0(9)
F1B B F4B 96.1(12)
F3B B F4B 113.4(10)
F2B B F4B 101.6(10)
F4A B F2A 110.2(10)
F4A B F1A 121.3(10)
F2A B F1A 112.2(8)
F4A B F3A 104.0(9)
F2A B F3A 104.1(6)
F1A B F3A 103.0(5)

loop_
_geom_bond_atom_site_label_1
_geom_bond_atom_site_label_2
_geom_bond_distance
Co C4 2.028(3)
Co C2 2.029(3)
Co C3 2.033(3)
Co C10 2.037(3)
Co C11 2.041(3)
Co C14 2.041(3)
Co C13 2.044(3)
Co C12 2.057(3)
Co C5 2.096(3)
Co C1 2.149(3)
Si C7 1.846(4)
Si C8 1.859(3)
Si C1 1.884(3)
Si C6 1.888(3)
C1 C2 1.409(4)
C2 C3 1.452(5)
C3 C4 1.387(6)
C4 C5 1.427(5)
C10 C14 1.395(5)
C10 C11 1.431(6)
C11 C12 1.371(6)
C12 C13 1.403(6)
C13 C14 1.408(5)
F1A B 1.403(9)
F2A B 1.323(9)
F3A B 1.444(9)
F4A B 1.307(9)
F1B B 1.231(12)
F2B B 1.306(14)
F3B B 1.243(9)
F4B B 1.320(10)

loop_
_geom_torsion_atom_site_label_1
_geom_torsion_atom_site_label_2
_geom_torsion_atom_site_label_3
_geom_torsion_atom_site_label_4
_geom_torsion
C7 Si C1 C2 40.4(3)
C8 Si C1 C2 165.3(2)
C6 Si C1 C2 -77.8(3)
C7 Si C1 Co -44.4(2)
C8 Si C1 Co 80.6(2)
C6 Si C1 Co -162.61(18)
C4 Co C1 C2 65.0(2)
C3 Co C1 C2 29.3(2)
C10 Co C1 C2 -129.6(2)
C11 Co C1 C2 -88.2(2)
C14 Co C1 C2 -162.2(2)
C13 Co C1 C2 -151.3(6)
C12 Co C1 C2 -66.0(3)
C5 Co C1 C2 104.7(2)
C4 Co C1 Si -178.1(2)
C2 Co C1 Si 116.9(3)
C3 Co C1 Si 146.2(2)
C10 Co C1 Si -12.7(2)
C11 Co C1 Si 28.7(2)
C14 Co C1 Si -45.2(3)
C13 Co C1 Si -34.4(7)
C12 Co C1 Si 51.0(3)
C5 Co C1 Si -138.4(2)
Si C1 C2 C3 -171.8(2)
Co C1 C2 C3 -51.9(3)
Si C1 C2 Co -119.9(2)
C4 Co C2 C1 -111.5(2)
C3 Co C2 C1 -135.2(3)
C10 Co C2 C1 62.7(2)
C11 Co C2 C1 101.8(2)
C14 Co C2 C1 46.9(5)
C13 Co C2 C1 164.7(3)
C12 Co C2 C1 140.3(2)
C5 Co C2 C1 -75.3(2)
C4 Co C2 C3 23.7(2)
C10 Co C2 C3 -162.1(2)
C11 Co C2 C3 -122.9(2)
C14 Co C2 C3 -177.9(4)
C13 Co C2 C3 -60.1(4)
C12 Co C2 C3 -84.5(2)
C5 Co C2 C3 59.9(2)
C1 Co C2 C3 135.2(3)
C1 C2 C3 C4 10.3(5)
Co C2 C3 C4 -44.1(3)
C1 C2 C3 Co 54.4(3)
C2 Co C3 C4 142.5(3)
C10 Co C3 C4 -172.5(3)
C11 Co C3 C4 -145.4(2)
C14 Co C3 C4 -39.4(5)
C13 Co C3 C4 -65.0(3)
C12 Co C3 C4 -105.7(2)
C5 Co C3 C4 25.9(2)
C1 Co C3 C4 114.8(2)
C4 Co C3 C2 -142.5(3)
C10 Co C3 C2 45.1(4)
C11 Co C3 C2 72.2(2)
C14 Co C3 C2 178.1(4)
C13 Co C3 C2 152.5(2)
C12 Co C3 C2 111.9(2)
C5 Co C3 C2 -116.6(2)
C1 Co C3 C2 -27.64(18)
C2 C3 C4 C5 -5.5(6)
Co C3 C4 C5 -49.4(3)
C2 C3 C4 Co 43.8(3)
C2 Co C4 C3 -24.7(2)
C10 Co C4 C3 171.1(4)
C11 Co C4 C3 65.7(4)
C14 Co C4 C3 163.8(2)
C13 Co C4 C3 127.8(2)
C12 Co C4 C3 88.4(2)
C5 Co C4 C3 -139.6(3)
C1 Co C4 C3 -60.8(2)
C2 Co C4 C5 114.8(2)
C3 Co C4 C5 139.6(3)
C10 Co C4 C5 -49.3(6)
C11 Co C4 C5 -154.7(3)
C14 Co C4 C5 -56.6(3)
C13 Co C4 C5 -92.6(2)
C12 Co C4 C5 -132.1(2)
C1 Co C4 C5 78.7(2)
C3 C4 C5 Co 48.5(3)
C2 Co C5 C4 -62.5(2)
C3 Co C5 C4 -25.6(2)
C10 Co C5 C4 162.7(2)
C11 Co C5 C4 127.4(6)
C14 Co C5 C4 134.5(2)
C13 Co C5 C4 93.9(2)
C12 Co C5 C4 71.5(3)
C1 Co C5 C4 -100.4(2)
C4 Co C10 C14 -9.7(6)
C2 Co C10 C14 -171.6(2)
C3 Co C10 C14 154.9(4)
C11 Co C10 C14 118.1(3)
C13 Co C10 C14 37.3(2)
C12 Co C10 C14 80.7(3)
C5 Co C10 C14 -47.2(3)
C1 Co C10 C14 -137.0(2)
C4 Co C10 C11 -127.8(5)
C2 Co C10 C11 70.3(3)
C3 Co C10 C11 36.8(5)
C14 Co C10 C11 -118.1(3)
C13 Co C10 C11 -80.8(2)
C12 Co C10 C11 -37.3(2)
C5 Co C10 C11 -165.2(2)
C1 Co C10 C11 105.0(2)
C14 C10 C11 C12 0.9(4)
Co C10 C11 C12 61.3(2)
C14 C10 C11 Co -60.3(2)
C4 Co C11 C12 34.6(4)
C2 Co C11 C12 117.6(2)
C3 Co C11 C12 77.2(3)
C10 Co C11 C12 -117.8(3)
C14 Co C11 C12 -80.0(3)
C13 Co C11 C12 -36.2(2)
C5 Co C11 C12 -72.3(6)
C1 Co C11 C12 157.9(2)
C4 Co C11 C10 152.3(3)
C2 Co C11 C10 -124.6(2)
C3 Co C11 C10 -165.0(2)
C14 Co C11 C10 37.8(2)
C13 Co C11 C10 81.5(2)
C12 Co C11 C10 117.8(3)
C5 Co C11 C10 45.4(7)
C1 Co C11 C10 -84.4(2)
C10 C11 C12 C13 -2.2(4)
Co C11 C12 C13 57.9(3)
C10 C11 C12 Co -60.1(2)
C4 Co C12 C11 -160.7(2)
C2 Co C12 C11 -75.3(3)
C3 Co C12 C11 -118.9(3)
C10 Co C12 C11 39.2(2)
C14 Co C12 C11 82.9(3)
C13 Co C12 C11 121.8(4)
C5 Co C12 C11 157.7(2)
C1 Co C12 C11 -35.2(3)
C4 Co C12 C13 77.4(3)
C2 Co C12 C13 162.9(2)
C3 Co C12 C13 119.3(3)
C10 Co C12 C13 -82.6(3)
C11 Co C12 C13 -121.8(4)
C14 Co C12 C13 -38.9(2)
C5 Co C12 C13 35.9(3)
C1 Co C12 C13 -157.0(2)
C11 C12 C13 C14 2.7(4)
Co C12 C13 C14 60.8(2)
C11 C12 C13 Co -58.1(2)
C4 Co C13 C12 -113.6(3)
C2 Co C13 C12 -35.2(5)
C3 Co C13 C12 -77.5(3)
C10 Co C13 C12 80.0(3)
C11 Co C13 C12 35.4(3)
C14 Co C13 C12 116.9(4)
C5 Co C13 C12 -154.5(3)
C1 Co C13 C12 103.2(6)
C4 Co C13 C14 129.5(3)
C2 Co C13 C14 -152.1(3)
C3 Co C13 C14 165.6(2)
C10 Co C13 C14 -37.0(2)
C11 Co C13 C14 -81.5(3)
C12 Co C13 C14 -116.9(4)
C5 Co C13 C14 88.6(3)
C1 Co C13 C14 -13.7(7)
C11 C10 C14 C13 0.7(4)
Co C10 C14 C13 -59.3(2)
C11 C10 C14 Co 60.0(2)
C12 C13 C14 C10 -2.0(4)
Co C13 C14 C10 59.2(2)
C12 C13 C14 Co -61.3(2)
C4 Co C14 C10 176.4(2)
C2 Co C14 C10 21.3(6)
C3 Co C14 C10 -154.9(4)
C11 Co C14 C10 -38.8(2)
C13 Co C14 C10 -119.9(3)
C12 Co C14 C10 -81.3(3)
C5 Co C14 C10 143.4(2)
C1 Co C14 C10 55.9(3)
C4 Co C14 C13 -63.7(3)
C2 Co C14 C13 141.3(4)
C3 Co C14 C13 -35.0(6)
C10 Co C14 C13 119.9(3)
C11 Co C14 C13 81.1(3)
C12 Co C14 C13 38.6(2)
C5 Co C14 C13 -96.6(3)
C1 Co C14 C13 175.8(2)
